data_7008528
loop_
_publ_author_name
'Nishioka, Takanori'
'Onishi, Yusuke'
'Nakajo, Kunio'
'Guo-Xin, Jin'
'Tanaka, Rika'
'Kinoshita, Isamu'

_publ_section_title
;
 Selective oxygenation of amphiphilic thiacalix[3]pyridine Rh(I) diene
 complexes in both water and organic solvents.
;
_journal_issue 12
_journal_name_full 'Dalton transactions (Cambridge, England : 2003)'
_journal_page_first 2130
_journal_page_last 2137
_journal_paper_doi 10.1039/b503924j
_journal_year 2005
_chemical_formula_moiety '[(Py3S3O3)Rh(cod)](BPh4)'
_chemical_formula_sum 'C47 H41 B N3 O3 Rh S3'
_chemical_formula_weight 905.75
_space_group_IT_number 14
_symmetry_cell_setting monoclinic
_symmetry_Int_Tables_number 14
_symmetry_space_group_name_Hall '-P 2yn'
_symmetry_space_group_name_H-M 'P 1 21/n 1'
_cell_angle_alpha 90
_cell_angle_beta 93.231(2)
_cell_angle_gamma 90
_cell_formula_units_Z 4
_cell_length_a 14.101(1)
_cell_length_b 17.712(2)
_cell_length_c 16.082(2)
_cell_measurement_reflns_used 15988
_cell_measurement_temperature 193.2
_cell_measurement_theta_max 27.5
_cell_measurement_theta_min 4.1
_cell_volume 4010.2(7)
_computing_cell_refinement CRYSTALCLEAR
_computing_data_collection CRYSTALCLEAR
_computing_data_reduction 'teXsan Ver. 1.11'
_computing_publication_material 'teXsan Ver. 1.11'
_computing_structure_refinement SHELXL97
_computing_structure_solution SIR97
_diffrn_detector_area_resol_mean 14.63
_diffrn_measurement_device_type 'Rigaku/MSC Mercury CCD'
_diffrn_measurement_method \w
_diffrn_radiation_type 'Mo K\a'
_diffrn_radiation_wavelength 0.7107
_diffrn_reflns_av_R_equivalents 0.035
_diffrn_reflns_limit_h_max 18
_diffrn_reflns_limit_h_min -17
_diffrn_reflns_limit_k_max 22
_diffrn_reflns_limit_k_min -20
_diffrn_reflns_limit_l_max 16
_diffrn_reflns_limit_l_min -20
_diffrn_reflns_number 40725
_diffrn_reflns_theta_max 27.49
_diffrn_reflns_theta_min 4.12
_exptl_absorpt_coefficient_mu 0.629
_exptl_absorpt_correction_T_max 0.959
_exptl_absorpt_correction_T_min 0.843
_exptl_absorpt_correction_type integration
_exptl_absorpt_process_details Coppens_numerical
_exptl_crystal_colour Yellow
_exptl_crystal_density_diffrn 1.500
_exptl_crystal_density_method 'not measured'
_exptl_crystal_description Platelet
_exptl_crystal_size_max 0.300
_exptl_crystal_size_mid 0.250
_exptl_crystal_size_min 0.050
_refine_diff_density_max 0.38
_refine_diff_density_min -0.42
_refine_ls_extinction_coef 0.0000
_refine_ls_extinction_expression Fc^*^=kFc[1+0.001xFc^2^\l^3^/sin(2\q)]^-1/4^
_refine_ls_extinction_method SHELXL
_refine_ls_goodness_of_fit_ref 1.113
_refine_ls_hydrogen_treatment refall
_refine_ls_number_parameters 687
_refine_ls_number_reflns 9103
_refine_ls_R_factor_gt 0.0396
_refine_ls_shift/su_max 0.0010
_refine_ls_structure_factor_coef Fsqd
_refine_ls_weighting_details 'w = 1/[\s^2^(Fo^2^) + (0.0000P)^2^+2.3578P] where P=(Fo^2^+2Fc^2^)/3'
_refine_ls_weighting_scheme calc
_refine_ls_wR_factor_ref 0.0828
_reflns_number_gt 7903
_reflns_number_total 9103
_reflns_threshold_expression >2.0sigma(I)
_cod_data_source_file b503924j.txt
_cod_data_source_block 3[(Py3S3O3)Rh(cod)](BPh4)
_cod_original_cell_volume 4010.0(7)
_cod_original_formula_sum 'C47 H41 B N3 O3 S3 Rh '
_cod_database_code 7008528

loop_
_symmetry_equiv_pos_as_xyz
x,y,z
1/2-x,1/2+y,1/2-z
-x,-y,-z
1/2+x,1/2-y,1/2+z

loop_
_atom_site_label
_atom_site_type_symbol
_atom_site_fract_x
_atom_site_fract_y
_atom_site_fract_z
_atom_site_U_iso_or_equiv
_atom_site_adp_type
_atom_site_occupancy
_atom_site_calc_flag
_atom_site_refinement_flags
_atom_site_disorder_assembly
_atom_site_disorder_group
Rh(1) Rh 0.21904(1) 0.04050(1) 0.67100(1) 0.01908(6) Uani 1.00 d . . .
S(1) S 0.24659(5) 0.20512(3) 0.76250(4) 0.0265(1) Uani 1.00 d . . .
S(2) S -0.03285(4) 0.02440(4) 0.63556(4) 0.0268(1) Uani 1.00 d . . .
S(3) S 0.27577(5) -0.09456(3) 0.79238(4) 0.0250(1) Uani 1.00 d . . .
O(1) O 0.2508(2) 0.2727(1) 0.8175(1) 0.0370(5) Uani 1.00 d . . .
O(2) O -0.1372(1) 0.0199(1) 0.6395(1) 0.0365(5) Uani 1.00 d . . .
O(3) O 0.2981(2) -0.1530(1) 0.8567(1) 0.0360(5) Uani 1.00 d . . .
N(1) N 0.0971(1) 0.1218(1) 0.7037(1) 0.0224(4) Uani 1.00 d . . .
N(2) N 0.1120(1) -0.0416(1) 0.7240(1) 0.0207(4) Uani 1.00 d . . .
N(3) N 0.2641(1) 0.0561(1) 0.7951(1) 0.0213(4) Uani 1.00 d . . .
C(1) C 0.1212(2) 0.1841(1) 0.7465(1) 0.0236(5) Uani 1.00 d . . .
C(2) C 0.0573(2) 0.2349(2) 0.7764(2) 0.0299(6) Uani 1.00 d . . .
C(3) C -0.0383(2) 0.2203(2) 0.7613(2) 0.0333(6) Uani 1.00 d . . .
C(4) C -0.0664(2) 0.1561(2) 0.7187(2) 0.0300(6) Uani 1.00 d . . .
C(5) C 0.0039(2) 0.1089(1) 0.6925(1) 0.0234(5) Uani 1.00 d . . .
C(6) C 0.0170(2) -0.0398(1) 0.7140(1) 0.0237(5) Uani 1.00 d . . .
C(7) C -0.0435(2) -0.0856(2) 0.7555(2) 0.0320(6) Uani 1.00 d . . .
C(8) C -0.0035(2) -0.1365(2) 0.8127(2) 0.0374(7) Uani 1.00 d . . .
C(9) C 0.0938(2) -0.1400(2) 0.8252(2) 0.0324(6) Uani 1.00 d . . .
C(10) C 0.1474(2) -0.0919(1) 0.7796(1) 0.0234(5) Uani 1.00 d . . .
C(11) C 0.2785(2) -0.0037(1) 0.8455(1) 0.0234(5) Uani 1.00 d . . .
C(12) C 0.2966(2) 0.0015(2) 0.9304(2) 0.0304(6) Uani 1.00 d . . .
C(13) C 0.3038(2) 0.0731(2) 0.9652(2) 0.0341(6) Uani 1.00 d . . .
C(14) C 0.2918(2) 0.1358(2) 0.9148(2) 0.0296(6) Uani 1.00 d . . .
C(15) C 0.2695(2) 0.1246(1) 0.8312(2) 0.0239(5) Uani 1.00 d . . .
C(16) C 0.3442(2) 0.0896(2) 0.6325(2) 0.0330(6) Uani 1.00 d . . .
C(17) C 0.3565(2) 0.0098(2) 0.6402(2) 0.0324(6) Uani 1.00 d . . .
C(18) C 0.3603(2) -0.0432(2) 0.5659(2) 0.0431(7) Uani 1.00 d . . .
C(19) C 0.2634(2) -0.0728(2) 0.5364(2) 0.0383(7) Uani 1.00 d . . .
C(20) C 0.1840(2) -0.0193(2) 0.5543(1) 0.0267(5) Uani 1.00 d . . .
C(21) C 0.1799(2) 0.0565(2) 0.5373(2) 0.0278(5) Uani 1.00 d . . .
C(22) C 0.2552(3) 0.0981(2) 0.4923(2) 0.0427(7) Uani 1.00 d . . .
C(23) C 0.3297(3) 0.1328(2) 0.5519(2) 0.0483(8) Uani 1.00 d . . .
C(24) C -0.4078(2) 0.1988(1) 0.8871(1) 0.0222(5) Uani 1.00 d . . .
C(25) C -0.3946(2) 0.2030(2) 0.9738(2) 0.0299(6) Uani 1.00 d . . .
C(26) C -0.4515(2) 0.2461(2) 1.0229(2) 0.0323(6) Uani 1.00 d . . .
C(27) C -0.5247(2) 0.2889(2) 0.9864(2) 0.0308(6) Uani 1.00 d . . .
C(28) C -0.5398(2) 0.2868(2) 0.9009(2) 0.0293(6) Uani 1.00 d . . .
C(29) C -0.4832(2) 0.2419(1) 0.8529(2) 0.0274(5) Uani 1.00 d . . .
C(30) C -0.3902(2) 0.0602(1) 0.8207(2) 0.0262(5) Uani 1.00 d . . .
C(31) C -0.4530(2) 0.0321(2) 0.8770(2) 0.0272(5) Uani 1.00 d . . .
C(32) C -0.4850(2) -0.0421(2) 0.8749(2) 0.0350(6) Uani 1.00 d . . .
C(33) C -0.4575(2) -0.0912(2) 0.8147(2) 0.0416(7) Uani 1.00 d . . .
C(34) C -0.3969(3) -0.0654(2) 0.7563(2) 0.0446(8) Uani 1.00 d . . .
C(35) C -0.3636(2) 0.0084(2) 0.7595(2) 0.0347(6) Uani 1.00 d . . .
C(36) C -0.3380(2) 0.1854(1) 0.7367(2) 0.0249(5) Uani 1.00 d . . .
C(37) C -0.3939(2) 0.1625(2) 0.6664(2) 0.0343(6) Uani 1.00 d . . .
C(38) C -0.3902(3) 0.1974(2) 0.5892(2) 0.0427(8) Uani 1.00 d . . .
C(39) C -0.3302(2) 0.2571(2) 0.5792(2) 0.0480(9) Uani 1.00 d . . .
C(40) C -0.2759(2) 0.2835(2) 0.6469(2) 0.0504(9) Uani 1.00 d . . .
C(41) C -0.2815(2) 0.2484(2) 0.7239(2) 0.0357(6) Uani 1.00 d . . .
C(42) C -0.2337(2) 0.1349(1) 0.8737(2) 0.0264(5) Uani 1.00 d . . .
C(43) C -0.1828(2) 0.0670(2) 0.8746(2) 0.0323(6) Uani 1.00 d . . .
C(44) C -0.0917(2) 0.0595(2) 0.9124(2) 0.0404(7) Uani 1.00 d . . .
C(45) C -0.0478(2) 0.1199(2) 0.9514(2) 0.0440(8) Uani 1.00 d . . .
C(46) C -0.0947(2) 0.1880(2) 0.9522(2) 0.0401(7) Uani 1.00 d . . .
C(47) C -0.1855(2) 0.1949(2) 0.9146(2) 0.0323(6) Uani 1.00 d . . .
B(1) B -0.3423(2) 0.1447(2) 0.8292(2) 0.0234(5) Uani 1.00 d . . .
H(1) H 0.081(2) 0.276(2) 0.804(2) 0.0360(1) Uiso 1.00 d . . .
H(2) H -0.081(2) 0.255(2) 0.782(2) 0.0434(1) Uiso 1.00 d . . .
H(3) H -0.131(2) 0.142(2) 0.707(2) 0.0376(1) Uiso 1.00 d . . .
H(4) H -0.106(2) -0.081(2) 0.743(2) 0.0402(1) Uiso 1.00 d . . .
H(5) H -0.042(2) -0.168(2) 0.841(2) 0.0475(1) Uiso 1.00 d . . .
H(6) H 0.123(2) -0.171(2) 0.863(2) 0.03186(10) Uiso 1.00 d . . .
H(7) H 0.304(2) -0.041(2) 0.964(2) 0.02910(9) Uiso 1.00 d . . .
H(8) H 0.317(2) 0.077(2) 1.020(2) 0.0435(1) Uiso 1.00 d . . .
H(9) H 0.298(2) 0.187(2) 0.931(2) 0.03380(10) Uiso 1.00 d . . .
H(10) H 0.376(2) 0.118(2) 0.676(2) 0.02873(9) Uiso 1.00 d . . .
H(11) H 0.393(2) -0.006(2) 0.689(2) 0.02375(9) Uiso 1.00 d . . .
H(12) H 0.388(2) -0.016(2) 0.515(2) 0.0543(1) Uiso 1.00 d . . .
H(13) H 0.401(2) -0.083(2) 0.584(2) 0.0520(1) Uiso 1.00 d . . .
H(14) H 0.259(2) -0.083(2) 0.477(2) 0.0399(1) Uiso 1.00 d . . .
H(15) H 0.249(3) -0.122(2) 0.569(2) 0.0669(1) Uiso 1.00 d . . .
H(16) H 0.125(2) -0.045(2) 0.564(2) 0.02675(9) Uiso 1.00 d . . .
H(17) H 0.121(2) 0.083(2) 0.538(2) 0.02521(9) Uiso 1.00 d . . .
H(18) H 0.290(3) 0.063(2) 0.455(2) 0.0677(1) Uiso 1.00 d . . .
H(19) H 0.226(2) 0.136(2) 0.456(2) 0.0500(1) Uiso 1.00 d . . .
H(20) H 0.389(3) 0.138(2) 0.528(2) 0.0623(1) Uiso 1.00 d . . .
H(21) H 0.306(3) 0.186(2) 0.570(2) 0.0712(2) Uiso 1.00 d . . .
H(22) H -0.345(2) 0.176(2) 1.001(2) 0.03103(9) Uiso 1.00 d . . .
H(23) H -0.440(2) 0.246(2) 1.080(2) 0.0439(1) Uiso 1.00 d . . .
H(24) H -0.565(2) 0.317(2) 1.019(2) 0.03295(10) Uiso 1.00 d . . .
H(25) H -0.588(2) 0.313(2) 0.875(2) 0.0394(1) Uiso 1.00 d . . .
H(26) H -0.498(2) 0.240(1) 0.793(2) 0.02120(8) Uiso 1.00 d . . .
H(27) H -0.475(2) 0.066(2) 0.918(2) 0.03356(10) Uiso 1.00 d . . .
H(28) H -0.524(2) -0.059(2) 0.914(2) 0.0504(1) Uiso 1.00 d . . .
H(29) H -0.481(2) -0.141(2) 0.814(2) 0.0479(1) Uiso 1.00 d . . .
H(30) H -0.380(3) -0.097(2) 0.710(2) 0.0622(1) Uiso 1.00 d . . .
H(31) H -0.321(2) 0.024(2) 0.721(2) 0.02763(9) Uiso 1.00 d . . .
H(32) H -0.434(2) 0.123(2) 0.669(2) 0.0424(1) Uiso 1.00 d . . .
H(33) H -0.429(3) 0.176(2) 0.543(2) 0.0559(1) Uiso 1.00 d . . .
H(34) H -0.329(3) 0.280(2) 0.528(2) 0.0572(1) Uiso 1.00 d . . .
H(35) H -0.239(3) 0.329(2) 0.645(2) 0.0637(1) Uiso 1.00 d . . .
H(36) H -0.247(2) 0.269(2) 0.769(2) 0.03344(10) Uiso 1.00 d . . .
H(37) H -0.214(2) 0.022(2) 0.849(2) 0.02814(9) Uiso 1.00 d . . .
H(38) H -0.059(2) 0.012(2) 0.910(2) 0.0415(1) Uiso 1.00 d . . .
H(39) H 0.013(2) 0.116(2) 0.975(2) 0.0431(1) Uiso 1.00 d . . .
H(40) H -0.064(3) 0.232(2) 0.976(2) 0.0556(1) Uiso 1.00 d . . .
H(41) H -0.216(2) 0.241(2) 0.916(2) 0.03342(10) Uiso 1.00 d . . .

loop_
_atom_site_aniso_label
_atom_site_aniso_U_11
_atom_site_aniso_U_22
_atom_site_aniso_U_33
_atom_site_aniso_U_12
_atom_site_aniso_U_13
_atom_site_aniso_U_23
Rh(1) 0.0217(1) 0.01657(9) 0.01886(9) 0.00079(7) 0.00066(6) 0.00118(7)
S(1) 0.0299(3) 0.0164(3) 0.0325(3) -0.0001(2) -0.0044(3) 0.0002(2)
S(2) 0.0235(3) 0.0331(4) 0.0232(3) 0.0001(3) -0.0032(2) -0.0008(2)
S(3) 0.0334(3) 0.0167(3) 0.0242(3) 0.0047(3) -0.0050(2) 0.0013(2)
O(1) 0.049(1) 0.0170(9) 0.043(1) 0.0003(8) -0.0119(9) -0.0040(8)
O(2) 0.0206(10) 0.049(1) 0.039(1) -0.0028(8) -0.0063(8) -0.0037(9)
O(3) 0.050(1) 0.0218(9) 0.035(1) 0.0075(8) -0.0114(9) 0.0069(8)
N(1) 0.026(1) 0.021(1) 0.0199(10) 0.0042(8) -0.0009(8) 0.0031(8)
N(2) 0.027(1) 0.0180(9) 0.0174(9) -0.0015(8) 0.0000(7) -0.0013(7)
N(3) 0.022(1) 0.0191(10) 0.0221(10) 0.0021(8) -0.0032(8) -0.0005(7)
C(1) 0.028(1) 0.020(1) 0.023(1) 0.0014(10) -0.0028(9) 0.0046(9)
C(2) 0.038(2) 0.021(1) 0.031(1) 0.005(1) 0.002(1) 0.001(1)
C(3) 0.034(2) 0.027(1) 0.040(2) 0.011(1) 0.011(1) 0.005(1)
C(4) 0.026(1) 0.030(1) 0.034(1) 0.005(1) 0.005(1) 0.008(1)
C(5) 0.027(1) 0.025(1) 0.019(1) 0.0013(10) -0.0006(9) 0.0049(9)
C(6) 0.029(1) 0.021(1) 0.022(1) -0.004(1) 0.0008(9) -0.0029(9)
C(7) 0.030(2) 0.029(1) 0.037(1) -0.008(1) 0.007(1) -0.005(1)
C(8) 0.049(2) 0.028(1) 0.037(2) -0.012(1) 0.015(1) 0.003(1)
C(9) 0.047(2) 0.024(1) 0.026(1) -0.003(1) 0.003(1) 0.006(1)
C(10) 0.032(1) 0.018(1) 0.020(1) 0.000(1) -0.0012(9) -0.0005(9)
C(11) 0.024(1) 0.020(1) 0.026(1) 0.0037(10) -0.0042(9) -0.0011(9)
C(12) 0.037(2) 0.029(1) 0.024(1) 0.008(1) -0.005(1) 0.003(1)
C(13) 0.041(2) 0.036(2) 0.025(1) 0.007(1) -0.006(1) -0.008(1)
C(14) 0.033(1) 0.025(1) 0.030(1) 0.007(1) -0.005(1) -0.009(1)
C(15) 0.024(1) 0.019(1) 0.029(1) 0.0021(10) -0.0029(9) -0.0009(9)
C(16) 0.025(1) 0.035(2) 0.040(2) -0.010(1) 0.006(1) 0.000(1)
C(17) 0.023(1) 0.037(2) 0.037(2) 0.001(1) 0.005(1) -0.003(1)
C(18) 0.038(2) 0.046(2) 0.046(2) 0.011(2) 0.011(1) -0.010(1)
C(19) 0.047(2) 0.034(2) 0.034(2) 0.008(1) 0.001(1) -0.008(1)
C(20) 0.031(1) 0.031(1) 0.017(1) 0.000(1) -0.0001(10) -0.0032(9)
C(21) 0.036(2) 0.029(1) 0.018(1) 0.003(1) 0.0024(10) 0.0014(10)
C(22) 0.055(2) 0.041(2) 0.034(2) -0.008(2) 0.007(1) 0.014(1)
C(23) 0.053(2) 0.049(2) 0.044(2) -0.019(2) 0.012(2) 0.011(1)
C(24) 0.025(1) 0.018(1) 0.023(1) 0.0000(10) 0.0008(9) 0.0017(9)
C(25) 0.035(2) 0.029(1) 0.026(1) 0.010(1) 0.001(1) 0.002(1)
C(26) 0.041(2) 0.035(1) 0.021(1) 0.007(1) 0.002(1) -0.003(1)
C(27) 0.034(2) 0.025(1) 0.034(1) 0.003(1) 0.008(1) -0.007(1)
C(28) 0.025(1) 0.026(1) 0.036(1) 0.005(1) -0.002(1) 0.000(1)
C(29) 0.030(1) 0.026(1) 0.026(1) 0.001(1) 0.002(1) 0.0003(10)
C(30) 0.028(1) 0.022(1) 0.029(1) 0.0021(10) -0.0015(10) 0.0006(10)
C(31) 0.026(1) 0.024(1) 0.031(1) 0.001(1) -0.001(1) 0.001(1)
C(32) 0.028(1) 0.031(1) 0.045(2) -0.005(1) -0.003(1) 0.006(1)
C(33) 0.044(2) 0.022(1) 0.058(2) -0.005(1) -0.005(1) -0.003(1)
C(34) 0.058(2) 0.026(1) 0.049(2) 0.002(1) 0.003(2) -0.012(1)
C(35) 0.042(2) 0.024(1) 0.038(2) 0.002(1) 0.010(1) -0.005(1)
C(36) 0.024(1) 0.023(1) 0.028(1) 0.0081(10) 0.0053(10) 0.0009(10)
C(37) 0.044(2) 0.031(1) 0.029(1) 0.005(1) 0.003(1) -0.004(1)
C(38) 0.059(2) 0.043(2) 0.026(1) 0.020(2) 0.004(1) -0.004(1)
C(39) 0.045(2) 0.064(2) 0.037(2) 0.023(2) 0.021(1) 0.022(2)
C(40) 0.025(2) 0.060(2) 0.067(2) 0.002(2) 0.011(1) 0.033(2)
C(41) 0.020(1) 0.041(2) 0.045(2) -0.001(1) -0.002(1) 0.013(1)
C(42) 0.030(1) 0.028(1) 0.022(1) 0.004(1) 0.0040(10) 0.0014(10)
C(43) 0.037(2) 0.027(1) 0.032(1) 0.006(1) 0.002(1) -0.002(1)
C(44) 0.041(2) 0.042(2) 0.038(2) 0.021(1) -0.002(1) 0.001(1)
C(45) 0.034(2) 0.060(2) 0.037(2) 0.017(2) -0.006(1) -0.003(1)
C(46) 0.035(2) 0.049(2) 0.035(2) 0.001(1) -0.004(1) -0.010(1)
C(47) 0.035(2) 0.028(1) 0.034(1) 0.006(1) 0.001(1) -0.006(1)
B(1) 0.025(1) 0.021(1) 0.024(1) 0.004(1) 0.003(1) -0.001(1)

loop_
_atom_type_symbol
_atom_type_description
_atom_type_scat_dispersion_real
_atom_type_scat_dispersion_imag
_atom_type_scat_source
C C 0.003 0.002
;International Tables for Crystallography
(1992, Vol. C, Tables 4.2.6.8 and 6.1.1.4)
;
H H 0.000 0.000
;International Tables for Crystallography
(1992, Vol. C, Table 6.1.1.4)
;
B B 0.001 0.001
;International Tables for Crystallography
(1992, Vol. C, Tables 4.2.6.8 and 6.1.1.4)
;
N N 0.006 0.003
;International Tables for Crystallography
(1992, Vol. C, Tables 4.2.6.8 and 6.1.1.4)
;
O O 0.011 0.006
;International Tables for Crystallography
(1992, Vol. C, Tables 4.2.6.8 and 6.1.1.4)
;
Rh Rh -1.118 0.919
;International Tables for Crystallography
(1992, Vol. C, Tables 4.2.6.8 and 6.1.1.4)
;
S S 0.125 0.123
;International Tables for Crystallography
(1992, Vol. C, Tables 4.2.6.8 and 6.1.1.4)
;

loop_
_geom_angle_atom_site_label_1
_geom_angle_atom_site_label_2
_geom_angle_atom_site_label_3
_geom_angle
_geom_angle_site_symmetry_1
_geom_angle_site_symmetry_2
_geom_angle_site_symmetry_3
_geom_angle_publ_flag
N(1) Rh(1) N(2) 78.34(7) . . . yes
N(1) Rh(1) N(3) 83.72(7) . . . yes
N(1) Rh(1) C(16) 117.19(9) . . . yes
N(1) Rh(1) C(17) 156.68(10) . . . yes
N(1) Rh(1) C(20) 111.09(8) . . . yes
N(1) Rh(1) C(21) 89.60(9) . . . yes
N(2) Rh(1) N(3) 84.20(7) . . . yes
N(2) Rh(1) C(16) 163.08(9) . . . yes
N(2) Rh(1) C(17) 123.97(10) . . . yes
N(2) Rh(1) C(20) 83.73(8) . . . yes
N(2) Rh(1) C(21) 108.06(8) . . . yes
N(3) Rh(1) C(16) 90.66(10) . . . yes
N(3) Rh(1) C(17) 91.40(10) . . . yes
N(3) Rh(1) C(20) 158.47(9) . . . yes
N(3) Rh(1) C(21) 164.62(9) . . . yes
C(16) Rh(1) C(17) 39.8(1) . . . yes
C(16) Rh(1) C(20) 95.8(1) . . . yes
C(16) Rh(1) C(21) 80.1(1) . . . yes
C(17) Rh(1) C(20) 80.7(1) . . . yes
C(17) Rh(1) C(21) 89.3(1) . . . yes
C(20) Rh(1) C(21) 36.36(10) . . . yes
O(1) S(1) C(1) 104.8(1) . . . yes
O(1) S(1) C(15) 105.7(1) . . . yes
C(1) S(1) C(15) 93.6(1) . . . yes
O(2) S(2) C(5) 106.2(1) . . . yes
O(2) S(2) C(6) 106.5(1) . . . yes
C(5) S(2) C(6) 94.4(1) . . . yes
O(3) S(3) C(10) 105.6(1) . . . yes
O(3) S(3) C(11) 106.9(1) . . . yes
C(10) S(3) C(11) 91.4(1) . . . yes
Rh(1) N(1) C(1) 117.3(2) . . . yes
Rh(1) N(1) C(5) 126.7(2) . . . yes
C(1) N(1) C(5) 115.6(2) . . . yes
Rh(1) N(2) C(6) 127.9(2) . . . yes
Rh(1) N(2) C(10) 116.2(2) . . . yes
C(6) N(2) C(10) 115.4(2) . . . yes
Rh(1) N(3) C(11) 120.2(2) . . . yes
Rh(1) N(3) C(15) 122.7(2) . . . yes
C(11) N(3) C(15) 116.6(2) . . . yes
S(1) C(1) N(1) 117.5(2) . . . yes
S(1) C(1) C(2) 118.0(2) . . . yes
N(1) C(1) C(2) 124.5(2) . . . yes
C(1) C(2) C(3) 117.9(2) . . . yes
C(2) C(3) C(4) 119.5(3) . . . yes
C(3) C(4) C(5) 117.5(3) . . . yes
S(2) C(5) N(1) 117.4(2) . . . yes
S(2) C(5) C(4) 117.6(2) . . . yes
N(1) C(5) C(4) 124.9(2) . . . yes
S(2) C(6) N(2) 116.4(2) . . . yes
S(2) C(6) C(7) 118.8(2) . . . yes
N(2) C(6) C(7) 124.7(2) . . . yes
C(6) C(7) C(8) 117.8(3) . . . yes
C(7) C(8) C(9) 119.4(3) . . . yes
C(8) C(9) C(10) 117.9(2) . . . yes
S(3) C(10) N(2) 115.2(2) . . . yes
S(3) C(10) C(9) 119.9(2) . . . yes
N(2) C(10) C(9) 124.8(2) . . . yes
S(3) C(11) N(3) 114.5(2) . . . yes
S(3) C(11) C(12) 121.5(2) . . . yes
N(3) C(11) C(12) 124.0(2) . . . yes
C(11) C(12) C(13) 117.9(2) . . . yes
C(12) C(13) C(14) 119.6(2) . . . yes
C(13) C(14) C(15) 118.0(2) . . . yes
S(1) C(15) N(3) 116.2(2) . . . yes
S(1) C(15) C(14) 120.1(2) . . . yes
N(3) C(15) C(14) 123.7(2) . . . yes
Rh(1) C(16) C(17) 70.4(2) . . . yes
Rh(1) C(16) C(23) 112.9(2) . . . yes
C(17) C(16) C(23) 125.9(3) . . . yes
Rh(1) C(17) C(16) 69.8(2) . . . yes
Rh(1) C(17) C(18) 114.7(2) . . . yes
C(16) C(17) C(18) 123.5(3) . . . yes
C(17) C(18) C(19) 112.8(3) . . . yes
C(18) C(19) C(20) 113.0(3) . . . yes
Rh(1) C(20) C(19) 109.5(2) . . . yes
Rh(1) C(20) C(21) 72.7(1) . . . yes
C(19) C(20) C(21) 127.0(3) . . . yes
Rh(1) C(21) C(20) 71.0(1) . . . yes
Rh(1) C(21) C(22) 112.6(2) . . . yes
C(20) C(21) C(22) 123.3(3) . . . yes
C(21) C(22) C(23) 112.1(3) . . . yes
C(16) C(23) C(22) 113.2(3) . . . yes
C(25) C(24) C(29) 114.8(2) . . . yes
C(25) C(24) B(1) 123.0(2) . . . yes
C(29) C(24) B(1) 122.1(2) . . . yes
C(24) C(25) C(26) 123.2(2) . . . yes
C(25) C(26) C(27) 120.1(2) . . . yes
C(26) C(27) C(28) 118.5(3) . . . yes
C(27) C(28) C(29) 120.5(2) . . . yes
C(24) C(29) C(28) 122.8(2) . . . yes
C(31) C(30) C(35) 115.1(2) . . . yes
C(31) C(30) B(1) 122.9(2) . . . yes
C(35) C(30) B(1) 121.8(2) . . . yes
C(30) C(31) C(32) 122.7(3) . . . yes
C(31) C(32) C(33) 120.8(3) . . . yes
C(32) C(33) C(34) 118.7(3) . . . yes
C(33) C(34) C(35) 120.4(3) . . . yes
C(30) C(35) C(34) 122.4(3) . . . yes
C(37) C(36) C(41) 114.4(2) . . . yes
C(37) C(36) B(1) 123.5(2) . . . yes
C(41) C(36) B(1) 122.1(2) . . . yes
C(36) C(37) C(38) 123.0(3) . . . yes
C(37) C(38) C(39) 120.2(3) . . . yes
C(38) C(39) C(40) 119.3(3) . . . yes
C(39) C(40) C(41) 119.6(3) . . . yes
C(36) C(41) C(40) 123.4(3) . . . yes
C(43) C(42) C(47) 114.3(2) . . . yes
C(43) C(42) B(1) 123.5(2) . . . yes
C(47) C(42) B(1) 122.2(2) . . . yes
C(42) C(43) C(44) 123.0(3) . . . yes
C(43) C(44) C(45) 120.4(3) . . . yes
C(44) C(45) C(46) 119.0(3) . . . yes
C(45) C(46) C(47) 120.3(3) . . . yes
C(42) C(47) C(46) 123.1(3) . . . yes
C(24) B(1) C(30) 109.6(2) . . . yes
C(24) B(1) C(36) 107.6(2) . . . yes
C(24) B(1) C(42) 110.4(2) . . . yes
C(30) B(1) C(36) 110.9(2) . . . yes
C(30) B(1) C(42) 107.8(2) . . . yes
C(36) B(1) C(42) 110.6(2) . . . yes

loop_
_geom_bond_atom_site_label_1
_geom_bond_atom_site_label_2
_geom_bond_distance
_geom_bond_site_symmetry_1
_geom_bond_site_symmetry_2
_geom_bond_publ_flag
Rh(1) N(1) 2.326(2) . . yes
Rh(1) N(2) 2.294(2) . . yes
Rh(1) N(3) 2.078(2) . . yes
Rh(1) C(16) 2.092(3) . . yes
Rh(1) C(17) 2.100(3) . . yes
Rh(1) C(20) 2.188(2) . . yes
Rh(1) C(21) 2.208(2) . . yes
S(1) O(1) 1.487(2) . . yes
S(1) C(1) 1.811(3) . . yes
S(1) C(15) 1.822(2) . . yes
S(2) O(2) 1.478(2) . . yes
S(2) C(5) 1.814(3) . . yes
S(2) C(6) 1.811(2) . . yes
S(3) O(3) 1.485(2) . . yes
S(3) C(10) 1.811(3) . . yes
S(3) C(11) 1.821(2) . . yes
N(1) C(1) 1.335(3) . . yes
N(1) C(5) 1.335(3) . . yes
N(2) C(6) 1.341(3) . . yes
N(2) C(10) 1.338(3) . . yes
N(3) C(11) 1.342(3) . . yes
N(3) C(15) 1.346(3) . . yes
C(1) C(2) 1.379(4) . . yes
C(2) C(3) 1.380(4) . . yes
C(3) C(4) 1.375(4) . . yes
C(4) C(5) 1.381(4) . . yes
C(6) C(7) 1.376(4) . . yes
C(7) C(8) 1.385(4) . . yes
C(8) C(9) 1.376(4) . . yes
C(9) C(10) 1.378(4) . . yes
C(11) C(12) 1.378(3) . . yes
C(12) C(13) 1.387(4) . . yes
C(13) C(14) 1.380(4) . . yes
C(14) C(15) 1.379(4) . . yes
C(16) C(17) 1.429(4) . . yes
C(16) C(23) 1.510(4) . . yes
C(17) C(18) 1.523(4) . . yes
C(18) C(19) 1.514(4) . . yes
C(19) C(20) 1.506(4) . . yes
C(20) C(21) 1.372(4) . . yes
C(21) C(22) 1.510(4) . . yes
C(22) C(23) 1.513(5) . . yes
C(24) C(25) 1.398(3) . . yes
C(24) C(29) 1.397(4) . . yes
C(24) B(1) 1.653(4) . . yes
C(25) C(26) 1.387(4) . . yes
C(26) C(27) 1.384(4) . . yes
C(27) C(28) 1.380(4) . . yes
C(28) C(29) 1.392(4) . . yes
C(30) C(31) 1.394(4) . . yes
C(30) C(35) 1.413(4) . . yes
C(30) B(1) 1.643(4) . . yes
C(31) C(32) 1.390(4) . . yes
C(32) C(33) 1.373(4) . . yes
C(33) C(34) 1.382(5) . . yes
C(34) C(35) 1.389(4) . . yes
C(36) C(37) 1.401(4) . . yes
C(36) C(41) 1.393(4) . . yes
C(36) B(1) 1.658(4) . . yes
C(37) C(38) 1.390(4) . . yes
C(38) C(39) 1.369(5) . . yes
C(39) C(40) 1.377(5) . . yes
C(40) C(41) 1.393(5) . . yes
C(42) C(43) 1.400(4) . . yes
C(42) C(47) 1.405(4) . . yes
C(42) B(1) 1.663(4) . . yes
C(43) C(44) 1.396(4) . . yes
C(44) C(45) 1.370(5) . . yes
C(45) C(46) 1.376(5) . . yes
C(46) C(47) 1.390(4) . . yes

loop_
_geom_contact_atom_site_label_1
_geom_contact_atom_site_label_2
_geom_contact_distance
_geom_contact_site_symmetry_1
_geom_contact_site_symmetry_2
_geom_contact_publ_flag
S(1) O(3) 3.202(2) . 2_556 ?
S(3) O(1) 2.952(2) . 2_546 ?
O(1) O(3) 3.137(3) . 2_556 ?
O(1) C(28) 3.184(3) . 1_655 ?
O(1) C(10) 3.242(3) . 2_556 ?
O(2) C(20) 3.149(3) . 3_556 ?
O(2) C(21) 3.175(3) . 3_556 ?
O(2) C(22) 3.351(4) . 3_556 ?
O(2) C(19) 3.389(4) . 3_556 ?
O(3) C(25) 3.105(3) . 3_557 ?
O(3) C(26) 3.267(3) . 3_557 ?
O(3) C(1) 3.548(3) . 2_546 ?
C(3) C(46) 3.265(4) . . ?
C(3) C(47) 3.340(4) . . ?
C(3) C(41) 3.483(4) . . ?
C(3) C(45) 3.545(4) . . ?
C(3) C(33) 3.555(4) . 2_456 ?
C(4) C(41) 3.450(4) . . ?
C(4) C(43) 3.455(4) . . ?
C(4) C(42) 3.547(4) . . ?
C(4) C(44) 3.589(4) . . ?
C(7) C(29) 3.549(4) . 2_446 ?
C(8) C(29) 3.422(4) . 2_446 ?
C(8) C(40) 3.511(5) . 2_446 ?
C(8) C(39) 3.541(5) . 2_446 ?
C(11) C(32) 3.409(4) . 1_655 ?
C(12) C(32) 3.345(4) . 1_655 ?
C(13) C(32) 3.564(4) . 3_557 ?
C(14) C(28) 3.591(4) . 1_655 ?
C(19) C(38) 3.544(4) . 3_556 ?

loop_
_geom_torsion_atom_site_label_1
_geom_torsion_atom_site_label_2
_geom_torsion_atom_site_label_3
_geom_torsion_atom_site_label_4
_geom_torsion
_geom_torsion_site_symmetry_1
_geom_torsion_site_symmetry_2
_geom_torsion_site_symmetry_3
_geom_torsion_site_symmetry_4
_geom_torsion_publ_flag
Rh(1) N(1) C(1) S(1) 8.0(2) . . . . yes
Rh(1) N(1) C(1) C(2) -174.7(2) . . . . yes
Rh(1) N(1) C(5) S(2) -7.5(3) . . . . yes
Rh(1) N(1) C(5) C(4) 174.7(2) . . . . yes
Rh(1) N(2) C(6) S(2) 11.7(3) . . . . yes
Rh(1) N(2) C(6) C(7) -172.0(2) . . . . yes
Rh(1) N(2) C(10) S(3) -8.1(2) . . . . yes
Rh(1) N(2) C(10) C(9) 172.4(2) . . . . yes
Rh(1) N(3) C(11) S(3) 10.2(2) . . . . yes
Rh(1) N(3) C(11) C(12) -171.4(2) . . . . yes
Rh(1) N(3) C(15) S(1) -6.1(3) . . . . yes
Rh(1) N(3) C(15) C(14) 174.6(2) . . . . yes
Rh(1) C(16) C(17) C(18) 106.9(3) . . . . yes
Rh(1) C(16) C(23) C(22) -34.1(4) . . . . yes
Rh(1) C(17) C(16) C(23) -104.6(3) . . . . yes
Rh(1) C(17) C(18) C(19) -8.5(3) . . . . yes
Rh(1) C(20) C(19) C(18) -33.7(3) . . . . yes
Rh(1) C(20) C(21) C(22) 105.1(2) . . . . yes
Rh(1) C(21) C(20) C(19) -101.7(3) . . . . yes
Rh(1) C(21) C(22) C(23) -11.9(3) . . . . yes
S(1) C(1) N(1) C(5) -179.2(2) . . . . yes
S(1) C(1) C(2) C(3) 177.5(2) . . . . yes
S(1) C(15) N(3) C(11) -178.4(2) . . . . yes
S(1) C(15) C(14) C(13) 176.7(2) . . . . yes
S(2) C(5) N(1) C(1) -179.4(2) . . . . yes
S(2) C(5) C(4) C(3) -179.6(2) . . . . yes
S(2) C(6) N(2) C(10) -177.1(2) . . . . yes
S(2) C(6) C(7) C(8) 177.3(2) . . . . yes
S(3) C(10) N(2) C(6) 179.6(2) . . . . yes
S(3) C(10) C(9) C(8) -179.3(2) . . . . yes
S(3) C(11) N(3) C(15) -177.3(2) . . . . yes
S(3) C(11) C(12) C(13) 175.7(2) . . . . yes
O(1) S(1) C(1) N(1) -175.2(2) . . . . yes
O(1) S(1) C(1) C(2) 7.4(2) . . . . yes
O(1) S(1) C(15) N(3) 176.5(2) . . . . yes
O(1) S(1) C(15) C(14) -4.1(2) . . . . yes
O(2) S(2) C(5) N(1) 174.5(2) . . . . yes
O(2) S(2) C(5) C(4) -7.5(2) . . . . yes
O(2) S(2) C(6) N(2) -176.7(2) . . . . yes
O(2) S(2) C(6) C(7) 6.7(2) . . . . yes
O(3) S(3) C(10) N(2) 179.4(2) . . . . yes
O(3) S(3) C(10) C(9) -1.1(2) . . . . yes
O(3) S(3) C(11) N(3) 177.0(2) . . . . yes
O(3) S(3) C(11) C(12) -1.5(3) . . . . yes
N(1) Rh(1) N(2) C(6) 37.9(2) . . . . yes
N(1) Rh(1) N(2) C(10) -133.3(2) . . . . yes
N(1) Rh(1) N(3) C(11) 125.2(2) . . . . yes
N(1) Rh(1) N(3) C(15) -46.8(2) . . . . yes
N(1) Rh(1) C(16) C(17) 174.7(1) . . . . yes
N(1) Rh(1) C(16) C(23) -63.6(2) . . . . yes
N(1) Rh(1) C(17) C(16) -12.0(3) . . . . yes
N(1) Rh(1) C(17) C(18) -130.5(2) . . . . yes
N(1) Rh(1) C(20) C(19) -178.5(2) . . . . yes
N(1) Rh(1) C(20) C(21) 57.6(2) . . . . yes
N(1) Rh(1) C(21) C(20) -128.0(2) . . . . yes
N(1) Rh(1) C(21) C(22) 112.9(2) . . . . yes
N(1) C(1) S(1) C(15) -67.9(2) . . . . yes
N(1) C(1) C(2) C(3) 0.3(4) . . . . yes
N(1) C(5) S(2) C(6) 65.9(2) . . . . yes
N(1) C(5) C(4) C(3) -1.8(4) . . . . yes
N(2) Rh(1) N(1) C(1) 131.7(2) . . . . yes
N(2) Rh(1) N(1) C(5) -40.2(2) . . . . yes
N(2) Rh(1) N(3) C(11) 46.4(2) . . . . yes
N(2) Rh(1) N(3) C(15) -125.7(2) . . . . yes
N(2) Rh(1) C(16) C(17) 19.4(4) . . . . yes
N(2) Rh(1) C(16) C(23) 141.1(3) . . . . yes
N(2) Rh(1) C(17) C(16) -173.3(1) . . . . yes
N(2) Rh(1) C(17) C(18) 68.2(2) . . . . yes
N(2) Rh(1) C(20) C(19) -103.6(2) . . . . yes
N(2) Rh(1) C(20) C(21) 132.5(2) . . . . yes
N(2) Rh(1) C(21) C(20) -50.4(2) . . . . yes
N(2) Rh(1) C(21) C(22) -169.5(2) . . . . yes
N(2) C(6) S(2) C(5) -68.3(2) . . . . yes
N(2) C(6) C(7) C(8) 1.0(4) . . . . yes
N(2) C(10) S(3) C(11) 71.5(2) . . . . yes
N(2) C(10) C(9) C(8) 0.2(4) . . . . yes
N(3) Rh(1) N(1) C(1) 46.3(2) . . . . yes
N(3) Rh(1) N(1) C(5) -125.5(2) . . . . yes
N(3) Rh(1) N(2) C(6) 122.6(2) . . . . yes
N(3) Rh(1) N(2) C(10) -48.5(2) . . . . yes
N(3) Rh(1) C(16) C(17) 91.4(2) . . . . yes
N(3) Rh(1) C(16) C(23) -146.9(2) . . . . yes
N(3) Rh(1) C(17) C(16) -89.3(2) . . . . yes
N(3) Rh(1) C(17) C(18) 152.1(2) . . . . yes
N(3) Rh(1) C(20) C(19) -47.3(3) . . . . yes
N(3) Rh(1) C(20) C(21) -171.3(2) . . . . yes
N(3) Rh(1) C(21) C(20) 167.9(3) . . . . yes
N(3) Rh(1) C(21) C(22) 48.8(5) . . . . yes
N(3) C(11) S(3) C(10) -76.3(2) . . . . yes
N(3) C(11) C(12) C(13) -2.5(4) . . . . yes
N(3) C(15) S(1) C(1) 70.1(2) . . . . yes
N(3) C(15) C(14) C(13) -4.0(4) . . . . yes
C(1) S(1) C(15) C(14) -110.6(2) . . . . yes
C(1) N(1) Rh(1) C(16) -41.2(2) . . . . yes
C(1) N(1) Rh(1) C(17) -32.6(3) . . . . yes
C(1) N(1) Rh(1) C(20) -149.8(2) . . . . yes
C(1) N(1) Rh(1) C(21) -119.8(2) . . . . yes
C(1) N(1) C(5) C(4) 2.8(3) . . . . yes
C(1) C(2) C(3) C(4) 0.8(4) . . . . yes
C(2) C(1) S(1) C(15) 114.6(2) . . . . yes
C(2) C(1) N(1) C(5) -2.0(3) . . . . yes
C(2) C(3) C(4) C(5) -0.1(4) . . . . yes
C(4) C(5) S(2) C(6) -116.2(2) . . . . yes
C(5) S(2) C(6) C(7) 115.1(2) . . . . yes
C(5) N(1) Rh(1) C(16) 147.0(2) . . . . yes
C(5) N(1) Rh(1) C(17) 155.6(2) . . . . yes
C(5) N(1) Rh(1) C(20) 38.4(2) . . . . yes
C(5) N(1) Rh(1) C(21) 68.4(2) . . . . yes
C(6) N(2) Rh(1) C(16) -164.5(3) . . . . yes
C(6) N(2) Rh(1) C(17) -149.6(2) . . . . yes
C(6) N(2) Rh(1) C(20) -75.2(2) . . . . yes
C(6) N(2) Rh(1) C(21) -47.8(2) . . . . yes
C(6) N(2) C(10) C(9) 0.1(3) . . . . yes
C(6) C(7) C(8) C(9) -0.7(4) . . . . yes
C(7) C(6) N(2) C(10) -0.7(3) . . . . yes
C(7) C(8) C(9) C(10) 0.1(4) . . . . yes
C(9) C(10) S(3) C(11) -109.0(2) . . . . yes
C(10) S(3) C(11) C(12) 105.3(2) . . . . yes
C(10) N(2) Rh(1) C(16) 24.4(4) . . . . yes
C(10) N(2) Rh(1) C(17) 39.3(2) . . . . yes
C(10) N(2) Rh(1) C(20) 113.6(2) . . . . yes
C(10) N(2) Rh(1) C(21) 141.0(2) . . . . yes
C(11) N(3) Rh(1) C(16) -117.5(2) . . . . yes
C(11) N(3) Rh(1) C(17) -77.6(2) . . . . yes
C(11) N(3) Rh(1) C(20) -9.8(4) . . . . yes
C(11) N(3) Rh(1) C(21) -170.0(3) . . . . yes
C(11) N(3) C(15) C(14) 2.3(4) . . . . yes
C(11) C(12) C(13) C(14) 0.7(4) . . . . yes
C(12) C(11) N(3) C(15) 1.1(4) . . . . yes
C(12) C(13) C(14) C(15) 2.3(4) . . . . yes
C(15) N(3) Rh(1) C(16) 70.5(2) . . . . yes
C(15) N(3) Rh(1) C(17) 110.3(2) . . . . yes
C(15) N(3) Rh(1) C(20) 178.1(2) . . . . yes
C(15) N(3) Rh(1) C(21) 18.0(5) . . . . yes
C(16) Rh(1) C(17) C(18) -118.5(3) . . . . yes
C(16) Rh(1) C(20) C(19) 59.4(2) . . . . yes
C(16) Rh(1) C(20) C(21) -64.5(2) . . . . yes
C(16) Rh(1) C(21) C(20) 114.2(2) . . . . yes
C(16) Rh(1) C(21) C(22) -4.8(2) . . . . yes
C(16) C(17) Rh(1) C(20) 110.8(2) . . . . yes
C(16) C(17) Rh(1) C(21) 75.3(2) . . . . yes
C(16) C(17) C(18) C(19) -89.8(3) . . . . yes
C(16) C(23) C(22) C(21) 29.5(4) . . . . yes
C(17) Rh(1) C(16) C(23) 121.7(3) . . . . yes
C(17) Rh(1) C(20) C(19) 22.4(2) . . . . yes
C(17) Rh(1) C(20) C(21) -101.5(2) . . . . yes
C(17) Rh(1) C(21) C(20) 75.3(2) . . . . yes
C(17) Rh(1) C(21) C(22) -43.8(2) . . . . yes
C(17) C(16) Rh(1) C(20) -68.0(2) . . . . yes
C(17) C(16) Rh(1) C(21) -100.9(2) . . . . yes
C(17) C(16) C(23) C(22) 47.6(4) . . . . yes
C(17) C(18) C(19) C(20) 28.2(4) . . . . yes
C(18) C(17) Rh(1) C(20) -7.7(2) . . . . yes
C(18) C(17) Rh(1) C(21) -43.2(2) . . . . yes
C(18) C(17) C(16) C(23) 2.3(5) . . . . yes
C(18) C(19) C(20) C(21) 48.9(4) . . . . yes
C(19) C(20) Rh(1) C(21) 123.9(3) . . . . yes
C(19) C(20) C(21) C(22) 3.5(4) . . . . yes
C(20) Rh(1) C(16) C(23) 53.7(2) . . . . yes
C(20) Rh(1) C(21) C(22) -119.1(3) . . . . yes
C(20) C(21) C(22) C(23) -93.4(3) . . . . yes
C(21) Rh(1) C(16) C(23) 20.7(2) . . . . yes
C(24) C(25) C(26) C(27) -1.2(4) . . . . yes
C(24) C(29) C(28) C(27) -1.7(4) . . . . yes
C(24) B(1) C(30) C(31) -21.5(3) . . . . yes
C(24) B(1) C(30) C(35) 164.4(2) . . . . yes
C(24) B(1) C(36) C(37) -100.8(3) . . . . yes
C(24) B(1) C(36) C(41) 75.7(3) . . . . yes
C(24) B(1) C(42) C(43) 140.4(2) . . . . yes
C(24) B(1) C(42) C(47) -39.0(3) . . . . yes
C(25) C(24) C(29) C(28) 1.2(4) . . . . yes
C(25) C(24) B(1) C(30) 88.6(3) . . . . yes
C(25) C(24) B(1) C(36) -150.8(2) . . . . yes
C(25) C(24) B(1) C(42) -30.0(3) . . . . yes
C(25) C(26) C(27) C(28) 0.7(4) . . . . yes
C(26) C(25) C(24) C(29) 0.2(4) . . . . yes
C(26) C(25) C(24) B(1) -177.5(2) . . . . yes
C(26) C(27) C(28) C(29) 0.7(4) . . . . yes
C(28) C(29) C(24) B(1) 179.0(2) . . . . yes
C(29) C(24) B(1) C(30) -89.0(3) . . . . yes
C(29) C(24) B(1) C(36) 31.7(3) . . . . yes
C(29) C(24) B(1) C(42) 152.4(2) . . . . yes
C(30) C(31) C(32) C(33) -1.8(4) . . . . yes
C(30) C(35) C(34) C(33) -0.7(5) . . . . yes
C(30) B(1) C(36) C(37) 19.0(3) . . . . yes
C(30) B(1) C(36) C(41) -164.5(2) . . . . yes
C(30) B(1) C(42) C(43) 20.8(3) . . . . yes
C(30) B(1) C(42) C(47) -158.6(2) . . . . yes
C(31) C(30) C(35) C(34) -0.6(4) . . . . yes
C(31) C(30) B(1) C(36) -140.2(2) . . . . yes
C(31) C(30) B(1) C(42) 98.6(3) . . . . yes
C(31) C(32) C(33) C(34) 0.3(5) . . . . yes
C(32) C(31) C(30) C(35) 1.8(4) . . . . yes
C(32) C(31) C(30) B(1) -172.6(2) . . . . yes
C(32) C(33) C(34) C(35) 0.8(5) . . . . yes
C(34) C(35) C(30) B(1) 173.9(3) . . . . yes
C(35) C(30) B(1) C(36) 45.7(3) . . . . yes
C(35) C(30) B(1) C(42) -75.5(3) . . . . yes
C(36) C(37) C(38) C(39) -0.1(5) . . . . yes
C(36) C(41) C(40) C(39) 1.7(5) . . . . yes
C(36) B(1) C(42) C(43) -100.6(3) . . . . yes
C(36) B(1) C(42) C(47) 80.0(3) . . . . yes
C(37) C(36) C(41) C(40) -3.6(4) . . . . yes
C(37) C(36) B(1) C(42) 138.6(3) . . . . yes
C(37) C(38) C(39) C(40) -2.1(5) . . . . yes
C(38) C(37) C(36) C(41) 2.8(4) . . . . yes
C(38) C(37) C(36) B(1) 179.5(3) . . . . yes
C(38) C(39) C(40) C(41) 1.3(5) . . . . yes
C(40) C(41) C(36) B(1) 179.6(3) . . . . yes
C(41) C(36) B(1) C(42) -45.0(3) . . . . yes
C(42) C(43) C(44) C(45) 0.3(5) . . . . yes
C(42) C(47) C(46) C(45) -0.6(5) . . . . yes
C(43) C(42) C(47) C(46) 0.5(4) . . . . yes
C(43) C(44) C(45) C(46) -0.4(5) . . . . yes
C(44) C(43) C(42) C(47) -0.4(4) . . . . yes
C(44) C(43) C(42) B(1) -179.8(3) . . . . yes
C(44) C(45) C(46) C(47) 0.5(5) . . . . yes
C(46) C(47) C(42) B(1) 179.9(3) . . . . yes
